data_2105908
loop_
_publ_author_name
'Allan, David R.'
'Bailey, Daniel'
'Bird, Nigel'
'Blake, Alexander J.'
'Champness, Neil R.'
'Huang, Deguang'
'Keane, Conal P.'
'McMaster, Jonathan'
'Prior, Timothy J.'
'Tidey, Jeremiah P.'
'Schr\"oder, Martin'

_publ_section_title
;
 High-pressure studies of palladium and platinum thioether macrocyclic
 dihalide complexes
;
_journal_coeditor_code XK5015
_journal_issue 3
_journal_name_full 'Acta Crystallographica Section B'
_journal_page_first 469
_journal_page_last 486
_journal_paper_doi 10.1107/S2052520614008786
_journal_volume 70
_journal_year 2014
_chemical_formula_moiety 'C6 H12 Br2 Pt S3'
_chemical_formula_sum 'C6 H12 Br2 Pt S3'
_chemical_formula_weight 535.25
_chemical_name_systematic
;
 ?
;
_space_group_IT_number 19
_symmetry_cell_setting orthorhombic
_symmetry_space_group_name_Hall 'P 2ac 2ab'
_symmetry_space_group_name_H-M 'P 21 21 21'
_atom_sites_solution_hydrogens geom
_atom_sites_solution_primary isomor
_audit_creation_method SHELXL97
_cell_angle_alpha 90.00
_cell_angle_beta 90.00
_cell_angle_gamma 90.00
_cell_formula_units_Z 4
_cell_length_a 7.1895(13)
_cell_length_b 11.589(2)
_cell_length_c 12.60(5)
_cell_measurement_pressure 1700000
_cell_measurement_reflns_used 3353
_cell_measurement_temperature 296(2)
_cell_measurement_theta_max 29.3626
_cell_measurement_theta_min 6.0184
_cell_volume 1050(4)
_computing_cell_refinement
;CrysAlisPro, Oxford Diffraction Ltd.,
Version 1.171.34.9 (release 08-12-2009 CrysAlis171 .NET)
(compiled Dec  8 2009,17:31:18)
;
_computing_data_collection 'CrystalClear (Rigaku, 2008)'
_computing_data_reduction
;
CrysAlisPro, Oxford Diffraction Ltd.,
Version 1.171.34.9 (release 08-12-2009 CrysAlis171 .NET)
(compiled Dec  8 2009,17:31:18)
;
_computing_publication_material 'enCIFer (Allen et al., 2004); PLATON (Spek, 2009)'
_computing_structure_refinement 'SHELXL97 (Sheldrick, 2008)'
_diffrn_ambient_temperature 296(2)
_diffrn_detector_area_resol_mean 28.5714
_diffrn_measured_fraction_theta_full 0.341
_diffrn_measured_fraction_theta_max 0.305
_diffrn_measurement_device_type 'Rigaku 724 CCD area detector on Crystal Logic 4-circle kappa goniometer'
_diffrn_measurement_method omega
_diffrn_radiation_monochromator 'silicon double crystal'
_diffrn_radiation_source 'Diamond Light Source Beamline I19'
_diffrn_radiation_type synchrotron
_diffrn_radiation_wavelength 0.6889
_diffrn_reflns_av_R_equivalents 0.043
_diffrn_reflns_av_sigmaI/netI 0.041
_diffrn_reflns_limit_h_max 8
_diffrn_reflns_limit_h_min -9
_diffrn_reflns_limit_k_max 16
_diffrn_reflns_limit_k_min -14
_diffrn_reflns_limit_l_max 4
_diffrn_reflns_limit_l_min -4
_diffrn_reflns_number 3914
_diffrn_reflns_theta_full 27.50
_diffrn_reflns_theta_max 29.31
_diffrn_reflns_theta_min 6.02
_exptl_absorpt_coefficient_mu 21.516
_exptl_absorpt_correction_T_max 1.00000
_exptl_absorpt_correction_T_min 0.50265
_exptl_absorpt_correction_type multi-scan
_exptl_absorpt_process_details
;
CrysAlisPro, Oxford Diffraction Ltd.,
Version 1.171.34.9 (release 08-12-2009 CrysAlis171 .NET)
(compiled Dec  8 2009,17:31:18)
Empirical absorption correction using spherical harmonics,
 implemented in SCALE3 ABSPACK scaling algorithm.
;
_exptl_crystal_colour red
_exptl_crystal_density_diffrn 3.386
_exptl_crystal_density_method 'not measured'
_exptl_crystal_description block
_exptl_crystal_F_000 976
_exptl_crystal_size_max 0.15
_exptl_crystal_size_mid 0.1
_exptl_crystal_size_min 0.1
_refine_diff_density_max 0.74
_refine_diff_density_min -0.72
_refine_ls_abs_structure_details 'Flack H D (1983), Acta Cryst. A39, 876-881'
_refine_ls_abs_structure_Flack -0.015(16)
_refine_ls_extinction_method none
_refine_ls_goodness_of_fit_ref 1.11
_refine_ls_hydrogen_treatment constr
_refine_ls_matrix_type full
_refine_ls_number_parameters 109
_refine_ls_number_reflns 877
_refine_ls_number_restraints 102
_refine_ls_restrained_S_all 1.09
_refine_ls_R_factor_all 0.0259
_refine_ls_R_factor_gt 0.0243
_refine_ls_shift/su_max 0.001
_refine_ls_shift/su_mean 0.000
_refine_ls_structure_factor_coef Fsqd
_refine_ls_weighting_details 'calc w=1/[\s^2^(Fo^2^)+(0.020P)^2^] where P=(Fo^2^+2Fc^2^)/3'
_refine_ls_weighting_scheme calc
_refine_ls_wR_factor_gt 0.0473
_refine_ls_wR_factor_ref 0.0486
_reflns_number_gt 844
_reflns_number_total 877
_reflns_threshold_expression >2sigma(I)
_cod_data_source_file xk5015sup1.cif
_cod_data_source_block cmpd_4_17.0_kbar
_cod_database_code 2105908
_cod_database_fobs_code 2105908

loop_
_symmetry_equiv_pos_as_xyz
'x, y, z'
'-x+1/2, -y, z+1/2'
'-x, y+1/2, -z+1/2'
'x+1/2, -y+1/2, -z'

loop_
_atom_site_type_symbol
_atom_site_label
_atom_site_fract_x
_atom_site_fract_y
_atom_site_fract_z
_atom_site_U_iso_or_equiv
_atom_site_adp_type
_atom_site_calc_flag
_atom_site_refinement_flags
_atom_site_occupancy
_atom_site_symmetry_multiplicity
Pt Pt1 -0.91531(4) -0.12582(3) -0.61469(10) 0.0147(6) Uani d U 1 1
Br Br1 -0.75516(18) -0.24515(8) -0.7488(3) 0.0287(9) Uani d U 1 1
Br Br2 -1.16306(14) -0.07478(9) -0.7439(3) 0.0248(10) Uani d U 1 1
S S1 -0.6924(3) 0.10327(19) -0.6067(7) 0.0221(15) Uani d DU 1 1
C C2 -0.5426(11) 0.0443(6) -0.5037(13) 0.0194(19) Uani d DU 1 1
H H2A -0.4237 0.0838 -0.5063 0.023 Uiso calc R 1 1
H H2B -0.5981 0.0602 -0.4351 0.023 Uiso calc R 1 1
C C3 -0.5089(11) -0.0842(6) -0.513(2) 0.0189(16) Uani d DU 1 1
H H3B -0.4149 -0.1048 -0.4611 0.023 Uiso calc R 1 1
H H3A -0.4563 -0.0988 -0.5825 0.023 Uiso calc R 1 1
S S4 -0.7012(3) -0.17997(19) -0.4956(7) 0.0174(9) Uani d DU 1 1
C C5 -0.7888(12) -0.1455(7) -0.3638(11) 0.0201(13) Uani d DU 1 1
H H5A -0.8577 -0.2112 -0.3368 0.024 Uiso calc R 1 1
H H5B -0.6842 -0.1323 -0.3167 0.024 Uiso calc R 1 1
C C6 -0.9134(12) -0.0404(7) -0.3625(12) 0.0180(13) Uani d DU 1 1
H H6A -0.8371 0.0285 -0.3588 0.022 Uiso calc R 1 1
H H6B -0.9910 -0.0426 -0.2996 0.022 Uiso calc R 1 1
S S7 -1.0610(3) -0.03266(18) -0.4794(7) 0.0160(9) Uani d DU 1 1
C C8 -1.0542(10) 0.1166(6) -0.519(2) 0.0180(16) Uani d DU 1 1
H H8B -1.1158 0.1225 -0.5875 0.022 Uiso calc R 1 1
H H8A -1.1282 0.1602 -0.4688 0.022 Uiso calc R 1 1
C C9 -0.8688(11) 0.1752(7) -0.5287(17) 0.0191(18) Uani d DU 1 1
H H9B -0.8199 0.1864 -0.4576 0.023 Uiso calc R 1 1
H H9A -0.8890 0.2512 -0.5590 0.023 Uiso calc R 1 1

loop_
_atom_site_aniso_label
_atom_site_aniso_U_11
_atom_site_aniso_U_22
_atom_site_aniso_U_33
_atom_site_aniso_U_12
_atom_site_aniso_U_13
_atom_site_aniso_U_23
Pt1 0.01586(16) 0.01492(16) 0.013(2) -0.00080(14) -0.0022(4) -0.0002(4)
Br1 0.0418(5) 0.0274(4) 0.017(3) 0.0077(4) 0.0019(12) -0.0058(11)
Br2 0.0244(4) 0.0342(5) 0.016(3) 0.0023(4) -0.0076(10) 0.0024(12)
S1 0.0246(9) 0.0224(8) 0.019(5) -0.0037(7) 0.0027(15) 0.0022(13)
C2 0.018(2) 0.0206(16) 0.020(5) -0.0017(14) 0.000(2) -0.008(3)
C3 0.0158(19) 0.0214(19) 0.019(5) 0.0008(15) -0.0025(19) -0.009(3)
S4 0.0168(9) 0.0175(8) 0.018(3) 0.0026(7) -0.0049(14) -0.0028(17)
C5 0.021(3) 0.024(3) 0.015(2) 0.003(2) -0.004(2) 0.001(3)
C6 0.019(2) 0.022(3) 0.013(3) 0.001(2) -0.001(2) -0.001(3)
S7 0.0157(8) 0.0175(9) 0.015(3) 0.0009(7) -0.0013(14) -0.0001(17)
C8 0.020(2) 0.0163(12) 0.018(5) 0.0016(19) -0.004(3) -0.0018(18)
C9 0.022(2) 0.0162(14) 0.019(5) -0.0016(15) -0.005(3) -0.002(2)

loop_
_atom_type_symbol
_atom_type_description
_atom_type_scat_dispersion_real
_atom_type_scat_dispersion_imag
_atom_type_scat_source
C C 0.0033 0.0016 'International Tables Vol C Tables 4.2.6.8 and 6.1.1.4'
H H 0.0000 0.0000 'International Tables Vol C Tables 4.2.6.8 and 6.1.1.4'
S S 0.1246 0.1234 'International Tables Vol C Tables 4.2.6.8 and 6.1.1.4'
Br Br -0.2901 2.4595 'International Tables Vol C Tables 4.2.6.8 and 6.1.1.4'
Pt Pt -1.7033 8.3905 'International Tables Vol C Tables 4.2.6.8 and 6.1.1.4'

loop_
_geom_angle_atom_site_label_1
_geom_angle_atom_site_label_2
_geom_angle_atom_site_label_3
_geom_angle_site_symmetry_3
_geom_angle
S4 Pt1 S7 . 87.0(3)
S4 Pt1 Br1 . 88.9(3)
S7 Pt1 Br1 . 173.83(15)
S4 Pt1 Br2 . 176.93(9)
S7 Pt1 Br2 . 92.7(3)
Br1 Pt1 Br2 . 91.1(2)
S4 Pt1 S1 . 82.12(14)
S7 Pt1 S1 . 78.89(15)
Br1 Pt1 S1 . 105.11(13)
Br2 Pt1 S1 . 100.83(12)
S4 Pt1 S4 4_444 87.45(12)
S7 Pt1 S4 4_444 74.05(16)
Br1 Pt1 S4 4_444 101.17(14)
Br2 Pt1 S4 4_444 89.53(16)
S1 Pt1 S4 4_444 151.4(2)
C9 S1 C2 . 101.6(8)
C9 S1 Pt1 . 92.9(3)
C2 S1 Pt1 . 90.4(3)
C3 C2 S1 . 114.2(11)
C3 C2 H2A . 108.7
S1 C2 H2A . 108.7
C3 C2 H2B . 108.7
S1 C2 H2B . 108.7
H2A C2 H2B . 107.6
C2 C3 S4 . 118.6(6)
C2 C3 H3B . 107.7
S4 C3 H3B . 107.7
C2 C3 H3A . 107.7
S4 C3 H3A . 107.7
H3B C3 H3A . 107.1
C3 S4 C5 . 104.0(9)
C3 S4 Pt1 . 106.0(7)
C5 S4 Pt1 . 108.2(4)
C6 C5 S4 . 113.0(9)
C6 C5 H5A . 109.0
S4 C5 H5A . 109.0
C6 C5 H5B . 109.0
S4 C5 H5B . 109.0
H5A C5 H5B . 107.8
C5 C6 S7 . 112.2(9)
C5 C6 H6A . 109.2
S7 C6 H6A . 109.2
C5 C6 H6B . 109.2
S7 C6 H6B . 109.2
H6A C6 H6B . 107.9
C8 S7 C6 . 104.9(7)
C8 S7 Pt1 . 103.6(8)
C6 S7 Pt1 . 108.4(4)
C9 C8 S7 . 118.8(7)
C9 C8 H8B . 107.6
S7 C8 H8B . 107.6
C9 C8 H8A . 107.6
S7 C8 H8A . 107.6
H8B C8 H8A . 107.1
C8 C9 S1 . 117.2(9)
C8 C9 H9B . 108.0
S1 C9 H9B . 108.0
C8 C9 H9A . 108.0
S1 C9 H9A . 108.0
H9B C9 H9A . 107.2

loop_
_geom_bond_atom_site_label_1
_geom_bond_atom_site_label_2
_geom_bond_site_symmetry_2
_geom_bond_distance
Pt1 S4 . 2.240(7)
Pt1 S7 . 2.274(8)
Pt1 Br1 . 2.469(5)
Pt1 Br2 . 2.484(5)
Pt1 S1 . 3.103(2)
Pt1 S4 4_444 3.350(5)
S1 C9 . 1.808(10)
S1 C2 . 1.819(10)
C2 C3 . 1.513(8)
C2 H2A . 0.9700
C2 H2B . 0.9700
C3 S4 . 1.787(7)
C3 H3B . 0.9700
C3 H3A . 0.9700
S4 C5 . 1.820(12)
C5 C6 . 1.512(8)
C5 H5A . 0.9700
C5 H5B . 0.9700
C6 S7 . 1.817(11)
C6 H6A . 0.9700
C6 H6B . 0.9700
S7 C8 . 1.801(8)
C8 C9 . 1.501(8)
C8 H8B . 0.9700
C8 H8A . 0.9700
C9 H9B . 0.9700
C9 H9A . 0.9700

loop_
_geom_torsion_atom_site_label_1
_geom_torsion_atom_site_label_2
_geom_torsion_atom_site_label_3
_geom_torsion_atom_site_label_4
_geom_torsion_site_symmetry_1
_geom_torsion
S4 Pt1 S1 C9 . -104.9(7)
S7 Pt1 S1 C9 . -16.4(6)
Br1 Pt1 S1 C9 . 168.4(6)
Br2 Pt1 S1 C9 . 74.3(7)
S4 Pt1 S1 C9 4_444 -35.2(7)
S4 Pt1 S1 C2 . -3.2(5)
S7 Pt1 S1 C2 . 85.2(5)
Br1 Pt1 S1 C2 . -90.0(5)
Br2 Pt1 S1 C2 . 175.9(4)
S4 Pt1 S1 C2 4_444 66.4(5)
C9 S1 C2 C3 . 126.0(10)
Pt1 S1 C2 C3 . 33.0(10)
S1 C2 C3 S4 . -65(2)
C2 C3 S4 C5 . -57.6(19)
C2 C3 S4 Pt1 . 56.4(19)
S7 Pt1 S4 C3 . -100.0(7)
Br1 Pt1 S4 C3 . 84.6(7)
Br2 Pt1 S4 C3 . 175(3)
S1 Pt1 S4 C3 . -20.9(7)
S4 Pt1 S4 C3 4_444 -174.2(7)
S7 Pt1 S4 C5 . 11.1(3)
Br1 Pt1 S4 C5 . -164.3(3)
Br2 Pt1 S4 C5 . -74(4)
S1 Pt1 S4 C5 . 90.2(3)
S4 Pt1 S4 C5 4_444 -63.1(3)
C3 S4 C5 C6 . 81.3(8)
Pt1 S4 C5 C6 . -31.2(7)
S4 C5 C6 S7 . 37.7(9)
C5 C6 S7 C8 . -137.2(9)
C5 C6 S7 Pt1 . -27.1(8)
S4 Pt1 S7 C8 . 117.6(5)
Br1 Pt1 S7 C8 . 166.0(9)
Br2 Pt1 S7 C8 . -65.5(5)
S1 Pt1 S7 C8 . 35.0(5)
S4 Pt1 S7 C8 4_444 -154.2(5)
S4 Pt1 S7 C6 . 6.5(4)
Br1 Pt1 S7 C6 . 54.9(10)
Br2 Pt1 S7 C6 . -176.5(3)
S1 Pt1 S7 C6 . -76.0(4)
S4 Pt1 S7 C6 4_444 94.7(4)
C6 S7 C8 C9 . 49(2)
Pt1 S7 C8 C9 . -64.6(19)
S7 C8 C9 S1 . 51(2)
C2 S1 C9 C8 . -103.8(15)
Pt1 S1 C9 C8 . -12.7(15)
